data_7035721
loop_
_publ_author_name
'Sun, Ying-Ji'
'Huang, Qian-Qian'
'Li, Pei'
'Zhang, Jian-Jun'

_publ_section_title
;
 Catalytic dioxygenation of flavonol by M(II)-complexes (M = Mn, Fe, Co,
 Ni, Cu and Zn) - mimicking the M(II)-substituted quercetin
 2,3-dioxygenase.
;
_journal_issue 31
_journal_name_full 'Dalton transactions (Cambridge, England : 2003)'
_journal_page_first 13926
_journal_page_last 13938
_journal_paper_doi 10.1039/c5dt01760b
_journal_volume 44
_journal_year 2015
_chemical_formula_sum 'C44 H43 Cl Fe2 N6 O9'
_chemical_formula_weight 946.99
_chemical_name_systematic
; 
 ? 
;
_space_group_IT_number 110
_symmetry_cell_setting tetragonal
_symmetry_space_group_name_Hall 'I 4bw -2c'
_symmetry_space_group_name_H-M 'I 41 c d'
_atom_sites_solution_hydrogens geom
_atom_sites_solution_primary direct
_atom_sites_solution_secondary difmap
_audit_creation_method SHELXL-97
_audit_update_record
;
2015-04-24 deposited with the CCDC.
2015-06-24 downloaded from the CCDC.
;
_cell_angle_alpha 90.00
_cell_angle_beta 90.00
_cell_angle_gamma 90.00
_cell_formula_units_Z 8
_cell_length_a 16.545(5)
_cell_length_b 16.545(5)
_cell_length_c 36.72(2)
_cell_measurement_reflns_used 2779
_cell_measurement_temperature 296(2)
_cell_measurement_theta_max 20.342
_cell_measurement_theta_min 2.454
_cell_volume 10052(7)
_computing_cell_refinement 'Bruker SMART'
_computing_data_collection 'Bruker SMART'
_computing_data_reduction 'Bruker SAINT'
_computing_molecular_graphics 'Bruker SHELXTL'
_computing_publication_material 'Bruker SHELXTL'
_computing_structure_refinement 'SHELXL-97 (Sheldrick, 1997)'
_computing_structure_solution 'SHELXS-97 (Sheldrick, 1990)'
_diffrn_ambient_temperature 296(2)
_diffrn_measured_fraction_theta_full 0.996
_diffrn_measured_fraction_theta_max 0.996
_diffrn_measurement_device_type 'CCD area detector'
_diffrn_measurement_method 'phi and omega scans'
_diffrn_radiation_monochromator graphite
_diffrn_radiation_source 'fine-focus sealed tube'
_diffrn_radiation_type MoK\a
_diffrn_radiation_wavelength 0.71073
_diffrn_reflns_av_R_equivalents 0.0733
_diffrn_reflns_av_unetI/netI 0.0531
_diffrn_reflns_limit_h_max 19
_diffrn_reflns_limit_h_min -19
_diffrn_reflns_limit_k_max 19
_diffrn_reflns_limit_k_min -18
_diffrn_reflns_limit_l_max 39
_diffrn_reflns_limit_l_min -43
_diffrn_reflns_number 26254
_diffrn_reflns_theta_full 24.99
_diffrn_reflns_theta_max 24.99
_diffrn_reflns_theta_min 2.06
_exptl_absorpt_coefficient_mu 0.684
_exptl_absorpt_correction_T_max 0.7456
_exptl_absorpt_correction_T_min 0.6641
_exptl_absorpt_correction_type multi-scan
_exptl_absorpt_process_details 'SADABS (Sheldrick, 1996)'
_exptl_crystal_colour brown
_exptl_crystal_density_diffrn 1.251
_exptl_crystal_density_method 'not measured'
_exptl_crystal_description block
_exptl_crystal_F_000 3920
_exptl_crystal_size_max 0.20
_exptl_crystal_size_mid 0.15
_exptl_crystal_size_min 0.10
_platon_squeeze_details
;
;
_refine_diff_density_max 1.321
_refine_diff_density_min -0.445
_refine_diff_density_rms 0.110
_refine_ls_abs_structure_details 'Flack H D (1983), Acta Cryst. A39, 876-881'
_refine_ls_abs_structure_Flack 0.07(5)
_refine_ls_extinction_method none
_refine_ls_goodness_of_fit_ref 0.995
_refine_ls_hydrogen_treatment constr
_refine_ls_matrix_type full
_refine_ls_number_parameters 282
_refine_ls_number_reflns 4245
_refine_ls_number_restraints 3
_refine_ls_restrained_S_all 0.996
_refine_ls_R_factor_all 0.1036
_refine_ls_R_factor_gt 0.0757
_refine_ls_shift/su_max 0.000
_refine_ls_shift/su_mean 0.000
_refine_ls_structure_factor_coef Fsqd
_refine_ls_weighting_details 'calc w=1/[\s^2^(Fo^2^)+(0.1415P)^2^+0.0000P] where P=(Fo^2^+2Fc^2^)/3'
_refine_ls_weighting_scheme calc
_refine_ls_wR_factor_gt 0.1976
_refine_ls_wR_factor_ref 0.2150
_reflns_number_gt 2730
_reflns_number_total 4245
_reflns_threshold_expression >2sigma(I)
_cod_data_source_file c5dt01760b2.cif
_cod_data_source_block p
_cod_depositor_comments
;
The following automatic conversions were performed:

'_symmetry_cell_setting' value 'Tetragonal' changed to 'tetragonal'
according to
/usr/data/users/saulius/crontab/automatic-downloads/rss-feeds/RSC/lib/dictionaries/cif_core.dic
dictionary named 'cif_core.dic' version 2.4.2 from 2011-04-26.

'_exptl_absorpt_correction_type' value 'multi scan' changed to
'multi-scan' according to
/usr/data/users/saulius/crontab/automatic-downloads/rss-feeds/RSC/lib/dictionaries/cif_core.dic
dictionary named 'cif_core.dic' version 2.4.2 from 2011-04-26.

Automatic conversion script
Id: cif_fix_values 3271 2015-04-21 07:52:19Z andrius 

 Adding full bibliography for 7035720--7035724.cif.
;
_cod_original_cell_volume 10052(8)
_cod_original_sg_symbol_H-M I4(1)cd
_cod_database_code 7035721

loop_
_symmetry_equiv_pos_as_xyz
'x, y, z'
'-x+1/2, -y+1/2, z+1/2'
'-y, x+1/2, z+1/4'
'y+1/2, -x, z+3/4'
'x, -y, z+1/2'
'-x+1/2, y+1/2, z'
'-y, -x+1/2, z+3/4'
'y+1/2, x, z+1/4'
'x+1/2, y+1/2, z+1/2'
'-x+1, -y+1, z+1'
'-y+1/2, x+1, z+3/4'
'y+1, -x+1/2, z+5/4'
'x+1/2, -y+1/2, z+1'
'-x+1, y+1, z+1/2'
'-y+1/2, -x+1, z+5/4'
'y+1, x+1/2, z+3/4'

loop_
_atom_site_label
_atom_site_type_symbol
_atom_site_fract_x
_atom_site_fract_y
_atom_site_fract_z
_atom_site_U_iso_or_equiv
_atom_site_adp_type
_atom_site_occupancy
_atom_site_symmetry_multiplicity
_atom_site_calc_flag
_atom_site_refinement_flags
Fe1 Fe -0.00163(5) 0.90127(5) 0.76649(6) 0.0563(3) Uani 1 1 d .
Cl Cl 0.0000 1.0000 0.94799(8) 0.0696(8) Uani 1 2 d S
O1 O -0.1144(3) 0.8645(3) 0.77467(17) 0.0686(14) Uani 1 1 d .
O2 O -0.2447(3) 0.8485(3) 0.7689(2) 0.0887(18) Uani 1 1 d .
O3 O -0.1424(5) 0.7531(6) 0.6098(3) 0.125(3) Uani 1 1 d .
O4 O -0.0213(3) 0.9362(3) 0.71400(17) 0.0687(14) Uani 1 1 d .
O5 O 0.0000 1.0000 0.7874(2) 0.0574(17) Uani 1 2 d S
N1 N 0.0244(4) 0.7741(3) 0.7439(2) 0.0625(16) Uani 1 1 d .
N2 N 0.0305(4) 0.8347(4) 0.8137(2) 0.0706(18) Uani 1 1 d .
N3 N 0.1247(3) 0.8989(4) 0.7499(2) 0.0647(17) Uani 1 1 d .
C1 C 0.0677(5) 0.7257(4) 0.7726(3) 0.076(2) Uani 1 1 d .
H1A H 0.0519 0.6693 0.7708 0.092 Uiso 1 1 calc R
H1B H 0.1256 0.7290 0.7687 0.092 Uiso 1 1 calc R
C2 C 0.0473(5) 0.7573(5) 0.8098(3) 0.074(2) Uani 1 1 d .
C3 C 0.0533(6) 0.7065(6) 0.8415(4) 0.105(4) Uani 1 1 d .
H3A H 0.0668 0.6522 0.8392 0.126 Uiso 1 1 calc R
C4 C 0.0389(10) 0.7385(7) 0.8745(4) 0.120(4) Uani 1 1 d .
H4A H 0.0390 0.7047 0.8948 0.144 Uiso 1 1 calc R
C5 C 0.0249(8) 0.8147(7) 0.8791(3) 0.098(3) Uani 1 1 d .
H5B H 0.0196 0.8369 0.9023 0.117 Uiso 1 1 calc R
C6 C 0.0179(6) 0.8620(7) 0.8480(3) 0.091(3) Uani 1 1 d .
H6A H 0.0037 0.9160 0.8509 0.109 Uiso 1 1 calc R
C7 C 0.0810(5) 0.7879(4) 0.7132(2) 0.070(2) Uani 1 1 d .
H7A H 0.1057 0.7371 0.7062 0.083 Uiso 1 1 calc R
H7B H 0.0514 0.8087 0.6924 0.083 Uiso 1 1 calc R
C8 C 0.1445(5) 0.8459(5) 0.7236(3) 0.070(2) Uani 1 1 d .
C9 C 0.2209(5) 0.8465(5) 0.7091(3) 0.075(2) Uani 1 1 d .
H9A H 0.2351 0.8092 0.6912 0.090 Uiso 1 1 calc R
C10 C 0.2773(5) 0.9033(5) 0.7212(3) 0.073(2) Uani 1 1 d .
H10A H 0.3288 0.9047 0.7111 0.087 Uiso 1 1 calc R
C11 C 0.2566(4) 0.9566(5) 0.7479(3) 0.081(3) Uani 1 1 d .
H11A H 0.2934 0.9952 0.7560 0.098 Uiso 1 1 calc R
C12 C 0.1788(4) 0.9522(4) 0.7629(3) 0.073(2) Uani 1 1 d .
H12A H 0.1645 0.9863 0.7821 0.087 Uiso 1 1 calc R
C13 C -0.0496(4) 0.7296(4) 0.7331(3) 0.075(3) Uani 1 1 d D
H13A H -0.0331 0.6784 0.7227 0.090 Uiso 1 1 calc R
H13B H -0.0798 0.7176 0.7551 0.090 Uiso 1 1 calc R
C14 C -0.1048(5) 0.7686(4) 0.7074(2) 0.069(2) Uani 1 1 d D
C15 C -0.1025(5) 0.7439(5) 0.6700(3) 0.075(2) Uani 1 1 d .
H15A H -0.0667 0.7034 0.6630 0.090 Uiso 1 1 calc R
C16 C -0.1509(6) 0.7778(7) 0.6448(3) 0.091(3) Uani 1 1 d .
C17 C -0.2090(6) 0.8310(6) 0.6551(3) 0.090(3) Uani 1 1 d U
H17A H -0.2427 0.8542 0.6377 0.108 Uiso 1 1 calc R
C18 C -0.2184(5) 0.8514(5) 0.6928(3) 0.071(2) Uani 1 1 d U
H18A H -0.2602 0.8852 0.7003 0.085 Uiso 1 1 calc R
C19 C -0.1661(4) 0.8209(4) 0.7173(2) 0.066(2) Uani 1 1 d .
C20 C -0.1751(4) 0.8465(4) 0.7558(3) 0.069(2) Uani 1 1 d .
C21 C -0.1957(10) 0.7792(10) 0.5818(4) 0.137(5) Uani 1 1 d .
H21A H -0.1792 0.7561 0.5590 0.205 Uiso 1 1 calc R
H21B H -0.1942 0.8370 0.5802 0.205 Uiso 1 1 calc R
H21C H -0.2497 0.7620 0.5874 0.205 Uiso 1 1 calc R
C22 C 0.0000 1.0000 0.6983(4) 0.064(3) Uani 1 2 d S
C23 C 0.0000 1.0000 0.6579(4) 0.078(3) Uani 1 2 d S
H23A H 0.0181 1.0516 0.6492 0.117 Uiso 0.50 1 calc PR
H23B H -0.0538 0.9899 0.6492 0.117 Uiso 0.50 1 calc PR
H23C H 0.0357 0.9585 0.6492 0.117 Uiso 0.50 1 calc PR

loop_
_atom_site_aniso_label
_atom_site_aniso_U_11
_atom_site_aniso_U_22
_atom_site_aniso_U_33
_atom_site_aniso_U_23
_atom_site_aniso_U_13
_atom_site_aniso_U_12
Fe1 0.0457(5) 0.0428(5) 0.0805(7) -0.0007(6) -0.0018(5) 0.0007(4)
Cl 0.0583(14) 0.0702(15) 0.0804(17) 0.000 0.000 0.0577(11)
O1 0.055(3) 0.058(3) 0.094(4) -0.002(3) -0.004(3) -0.006(2)
O2 0.064(3) 0.078(4) 0.125(5) -0.010(4) 0.006(4) -0.015(3)
O3 0.117(6) 0.158(7) 0.099(6) -0.011(5) -0.018(5) 0.011(5)
O4 0.060(3) 0.051(3) 0.095(4) -0.001(3) -0.006(3) -0.001(2)
O5 0.052(4) 0.050(4) 0.070(4) 0.000 0.000 -0.005(3)
N1 0.054(3) 0.043(3) 0.090(5) 0.010(3) -0.001(3) 0.010(2)
N2 0.057(3) 0.054(4) 0.101(6) 0.001(4) -0.005(4) 0.000(3)
N3 0.047(3) 0.060(4) 0.086(5) -0.012(3) 0.002(3) -0.002(3)
C1 0.060(4) 0.052(4) 0.118(8) -0.011(5) -0.017(5) 0.014(3)
C2 0.066(5) 0.068(5) 0.086(7) 0.014(5) -0.019(4) 0.014(4)
C3 0.106(7) 0.054(5) 0.156(12) 0.018(6) -0.029(8) -0.004(5)
C4 0.184(12) 0.076(8) 0.100(9) 0.023(7) -0.034(9) -0.001(8)
C5 0.142(9) 0.091(8) 0.061(6) 0.008(5) -0.005(6) -0.008(7)
C6 0.095(7) 0.080(6) 0.098(9) -0.001(6) -0.007(6) -0.020(5)
C7 0.073(5) 0.052(4) 0.083(6) -0.001(4) 0.011(5) 0.009(4)
C8 0.064(5) 0.058(4) 0.089(6) 0.006(4) 0.010(4) 0.006(3)
C9 0.063(5) 0.065(5) 0.096(7) 0.009(5) 0.011(5) 0.006(4)
C10 0.053(4) 0.069(5) 0.096(7) -0.003(5) 0.016(4) 0.016(4)
C11 0.050(4) 0.075(6) 0.119(8) 0.012(5) -0.020(5) -0.010(4)
C12 0.056(4) 0.057(4) 0.106(7) 0.005(5) -0.002(5) 0.008(3)
C13 0.058(4) 0.037(4) 0.130(8) -0.007(4) -0.024(5) 0.000(3)
C14 0.074(5) 0.051(4) 0.082(6) 0.010(4) -0.009(4) -0.010(3)
C15 0.071(5) 0.073(5) 0.082(7) 0.008(5) -0.001(5) 0.008(4)
C16 0.064(5) 0.125(8) 0.085(8) 0.013(6) -0.006(5) 0.017(5)
C17 0.080(6) 0.071(5) 0.118(7) 0.018(5) -0.005(6) 0.006(5)
C18 0.052(4) 0.052(4) 0.108(6) -0.009(4) -0.014(5) 0.004(3)
C19 0.055(4) 0.049(4) 0.093(7) 0.010(4) 0.012(4) -0.005(3)
C20 0.036(4) 0.054(4) 0.118(8) 0.008(4) 0.000(4) -0.003(3)
C21 0.172(13) 0.163(12) 0.077(7) 0.008(8) -0.022(8) 0.027(10)
C22 0.054(6) 0.044(6) 0.095(9) 0.000 0.000 0.000(5)
C23 0.072(8) 0.087(9) 0.075(9) 0.000 0.000 -0.024(6)

loop_
_atom_type_symbol
_atom_type_description
_atom_type_scat_dispersion_real
_atom_type_scat_dispersion_imag
_atom_type_scat_source
C C 0.0033 0.0016 'International Tables Vol C Tables 4.2.6.8 and 6.1.1.4'
H H 0.0000 0.0000 'International Tables Vol C Tables 4.2.6.8 and 6.1.1.4'
N N 0.0061 0.0033 'International Tables Vol C Tables 4.2.6.8 and 6.1.1.4'
O O 0.0106 0.0060 'International Tables Vol C Tables 4.2.6.8 and 6.1.1.4'
Cl Cl 0.1484 0.1585 'International Tables Vol C Tables 4.2.6.8 and 6.1.1.4'
Fe Fe 0.3463 0.8444 'International Tables Vol C Tables 4.2.6.8 and 6.1.1.4'

loop_
_geom_angle_atom_site_label_1
_geom_angle_atom_site_label_2
_geom_angle_atom_site_label_3
_geom_angle
_geom_angle_site_symmetry_1
_geom_angle_site_symmetry_3
O5 Fe1 O1 103.12(16) . .
O5 Fe1 O4 98.5(3) . .
O1 Fe1 O4 94.6(2) . .
O5 Fe1 N2 96.8(3) . .
O1 Fe1 N2 87.3(3) . .
O4 Fe1 N2 163.7(3) . .
O5 Fe1 N3 96.94(18) . .
O1 Fe1 N3 159.9(2) . .
O4 Fe1 N3 83.9(3) . .
N2 Fe1 N3 88.8(3) . .
O5 Fe1 N1 167.81(18) . .
O1 Fe1 N1 87.2(2) . .
O4 Fe1 N1 87.0(2) . .
N2 Fe1 N1 76.9(3) . .
N3 Fe1 N1 72.7(2) . .
C20 O1 Fe1 137.8(6) . .
C16 O3 C21 121.9(10) . .
C22 O4 Fe1 129.0(7) . .
Fe1 O5 Fe1 129.8(4) . 10_464
C7 N1 C13 113.3(7) . .
C7 N1 C1 108.3(6) . .
C13 N1 C1 108.4(6) . .
C7 N1 Fe1 104.6(4) . .
C13 N1 Fe1 113.2(4) . .
C1 N1 Fe1 108.8(5) . .
C2 N2 C6 117.3(8) . .
C2 N2 Fe1 117.9(6) . .
C6 N2 Fe1 123.2(6) . .
C12 N3 C8 121.4(7) . .
C12 N3 Fe1 121.8(5) . .
C8 N3 Fe1 116.5(5) . .
C2 C1 N1 110.2(6) . .
N2 C2 C3 119.5(9) . .
N2 C2 C1 119.0(7) . .
C3 C2 C1 121.2(8) . .
C4 C3 C2 119.2(9) . .
C5 C4 C3 122.3(11) . .
C4 C5 C6 117.2(11) . .
N2 C6 C5 124.3(11) . .
C8 C7 N1 110.7(7) . .
N3 C8 C9 119.9(8) . .
N3 C8 C7 115.9(7) . .
C9 C8 C7 124.1(8) . .
C8 C9 C10 119.7(9) . .
C11 C10 C9 119.9(8) . .
C10 C11 C12 118.7(8) . .
N3 C12 C11 120.3(8) . .
C14 C13 N1 117.9(6) . .
C19 C14 C15 116.8(8) . .
C19 C14 C13 124.3(8) . .
C15 C14 C13 118.4(7) . .
C16 C15 C14 121.6(9) . .
C15 C16 O3 117.7(9) . .
C15 C16 C17 120.0(10) . .
O3 C16 C17 122.2(9) . .
C16 C17 C18 119.9(9) . .
C19 C18 C17 119.2(8) . .
C18 C19 C14 122.0(9) . .
C18 C19 C20 117.8(7) . .
C14 C19 C20 120.2(8) . .
O2 C20 O1 121.3(9) . .
O2 C20 C19 117.8(8) . .
O1 C20 C19 120.9(7) . .
O4 C22 O4 125.2(13) 10_464 .
O4 C22 C23 117.4(7) 10_464 .
O4 C22 C23 117.4(7) . .

loop_
_geom_bond_atom_site_label_1
_geom_bond_atom_site_label_2
_geom_bond_distance
_geom_bond_site_symmetry_2
Fe1 O5 1.804(3) .
Fe1 O1 1.985(5) .
Fe1 O4 2.039(7) .
Fe1 N2 2.122(8) .
Fe1 N3 2.177(6) .
Fe1 N1 2.303(6) .
O1 C20 1.254(9) .
O2 C20 1.250(9) .
O3 C16 1.357(14) .
O3 C21 1.420(14) .
O4 C22 1.253(9) .
O5 Fe1 1.804(3) 10_464
N1 C7 1.482(10) .
N1 C13 1.483(9) .
N1 C1 1.506(10) .
N2 C2 1.319(10) .
N2 C6 1.353(13) .
N3 C12 1.345(9) .
N3 C8 1.344(11) .
C1 C2 1.500(13) .
C2 C3 1.440(14) .
C3 C4 1.344(17) .
C4 C5 1.293(16) .
C5 C6 1.390(14) .
C7 C8 1.472(11) .
C8 C9 1.374(11) .
C9 C10 1.397(12) .
C10 C11 1.362(12) .
C11 C12 1.404(11) .
C13 C14 1.463(10) .
C14 C19 1.383(11) .
C14 C15 1.433(13) .
C15 C16 1.347(13) .
C16 C17 1.357(14) .
C17 C18 1.434(14) .
C18 C19 1.346(12) .
C19 C20 1.484(12) .
C22 O4 1.253(9) 10_464
C22 C23 1.485(19) .

loop_
_platon_squeeze_void_nr
_platon_squeeze_void_average_x
_platon_squeeze_void_average_y
_platon_squeeze_void_average_z
_platon_squeeze_void_volume
_platon_squeeze_void_count_electrons
_platon_squeeze_void_content
1 0.000 0.000 0.094 245 99 ' '
2 0.000 0.500 0.344 245 98 ' '
3 0.000 0.000 0.594 245 98 ' '
4 0.000 0.500 0.844 245 99 ' '
5 0.500 0.000 0.344 245 99 ' '
6 0.500 0.000 0.844 245 98 ' '
7 0.500 0.500 0.094 245 98 ' '
8 0.500 0.500 0.594 245 99 ' '
